data_1508909
loop_
_publ_author_name
'Lindner, Benjamin D.'
'Coombs, Benjamin A.'
'Schaffroth, Manuel'
'Engelhart, Jens U.'
'Tverskoy, Olena'
'Rominger, Frank'
'Hamburger, Manuel'
'Bunz, Uwe H. F.'

_publ_section_title
;
 From thia- to selenadiazoles: changing interaction priority.
;
_journal_issue 3
_journal_name_full 'Organic letters'
_journal_page_first 666
_journal_page_last 669
_journal_paper_doi 10.1021/ol303490b
_journal_volume 15
_journal_year 2013
_chemical_formula_sum 'C36 H48 N2 Se Si2'
_chemical_formula_weight 643.90
_chemical_name_common '3c in manuscript'
_chemical_name_systematic
; 
 ? 
;
_space_group_IT_number 2
_symmetry_cell_setting triclinic
_symmetry_space_group_name_Hall '-P 1'
_symmetry_space_group_name_H-M 'P -1'
_atom_sites_solution_hydrogens geom
_atom_sites_solution_primary direct
_atom_sites_solution_secondary difmap
_audit_creation_method SHELXL-97
_cell_angle_alpha 78.547(4)
_cell_angle_beta 81.601(4)
_cell_angle_gamma 80.832(4)
_cell_formula_units_Z 2
_cell_length_a 8.1957(16)
_cell_length_b 13.139(3)
_cell_length_c 17.152(3)
_cell_measurement_reflns_used 2961
_cell_measurement_temperature 200(2)
_cell_measurement_theta_max 25.29
_cell_measurement_theta_min 2.18
_cell_volume 1774.5(6)
_computing_cell_refinement 'Bruker SAINT'
_computing_data_collection 'Bruker APEX'
_computing_data_reduction 'Bruker SAINT'
_computing_molecular_graphics 'Bruker SHELXTL'
_computing_publication_material 'Bruker SHELXTL'
_computing_structure_refinement 'SHELXL-97 (Sheldrick, 2008)'
_computing_structure_solution 'SHELXS-97 (Sheldrick, 2008)'
_diffrn_ambient_temperature 200(2)
_diffrn_measured_fraction_theta_full 0.988
_diffrn_measured_fraction_theta_max 0.988
_diffrn_measurement_device_type 'Bruker APEX'
_diffrn_measurement_method '\w scans'
_diffrn_radiation_monochromator graphite
_diffrn_radiation_source 'fine-focus sealed tube'
_diffrn_radiation_type MoK\a
_diffrn_radiation_wavelength 0.71073
_diffrn_reflns_av_R_equivalents 0.0398
_diffrn_reflns_av_sigmaI/netI 0.0602
_diffrn_reflns_limit_h_max 9
_diffrn_reflns_limit_h_min -9
_diffrn_reflns_limit_k_max 15
_diffrn_reflns_limit_k_min -15
_diffrn_reflns_limit_l_max 20
_diffrn_reflns_limit_l_min -20
_diffrn_reflns_number 14268
_diffrn_reflns_theta_full 25.12
_diffrn_reflns_theta_max 25.12
_diffrn_reflns_theta_min 1.60
_exptl_absorpt_coefficient_mu 1.151
_exptl_absorpt_correction_T_max 0.8936
_exptl_absorpt_correction_T_min 0.7858
_exptl_absorpt_correction_type multi-scan
_exptl_absorpt_process_details
;
Sheldrick, G. M. (2008). <i>SADABS</i>. University of G\"ottingen, Germany.
;
_exptl_crystal_colour black
_exptl_crystal_density_diffrn 1.205
_exptl_crystal_density_method 'not measured'
_exptl_crystal_description polyhedron
_exptl_crystal_F_000 680
_exptl_crystal_size_max 0.22
_exptl_crystal_size_mid 0.19
_exptl_crystal_size_min 0.10
_refine_diff_density_max 0.391
_refine_diff_density_min -0.597
_refine_diff_density_rms 0.065
_refine_ls_extinction_method none
_refine_ls_goodness_of_fit_ref 1.023
_refine_ls_hydrogen_treatment constr
_refine_ls_matrix_type full
_refine_ls_number_parameters 370
_refine_ls_number_reflns 6253
_refine_ls_number_restraints 0
_refine_ls_restrained_S_all 1.023
_refine_ls_R_factor_all 0.0680
_refine_ls_R_factor_gt 0.0419
_refine_ls_shift/su_max 0.001
_refine_ls_shift/su_mean 0.000
_refine_ls_structure_factor_coef Fsqd
_refine_ls_weighting_details 'calc w=1/[\s^2^(Fo^2^)+(0.0459P)^2^+0.4099P] where P=(Fo^2^+2Fc^2^)/3'
_refine_ls_weighting_scheme calc
_refine_ls_wR_factor_gt 0.0912
_refine_ls_wR_factor_ref 0.1003
_reflns_number_gt 4582
_reflns_number_total 6253
_reflns_threshold_expression >2sigma(I)
_cod_data_source_file ol303490b_si_002.cif
_cod_data_source_block bli1
_cod_depositor_comments
;
The following automatic conversions were performed:

'_symmetry_cell_setting' value 'Triclinic' changed to 'triclinic'
according to /home/saulius/struct/CIF-dictionaries/cif_core.dic
dictionary named 'cif_core.dic' version 2.4.2 from 2011-04-26.

Automatic conversion script
Id: cif_fix_values 1891 2012-01-12 08:04:46Z andrius 
;
_cod_original_sg_symbol_H-M P-1
_cod_database_code 1508909

loop_
_symmetry_equiv_pos_as_xyz
'x, y, z'
'-x, -y, -z'

loop_
_atom_site_label
_atom_site_type_symbol
_atom_site_fract_x
_atom_site_fract_y
_atom_site_fract_z
_atom_site_U_iso_or_equiv
_atom_site_adp_type
_atom_site_occupancy
_atom_site_symmetry_multiplicity
_atom_site_calc_flag
_atom_site_refinement_flags
Se1 Se 0.91257(4) 0.54433(3) 0.09669(2) 0.03292(12) Uani 1 1 d .
Si1 Si 0.83296(12) 0.86528(8) 0.36699(5) 0.0361(2) Uani 1 1 d .
Si2 Si 1.47120(11) 0.62422(7) -0.23772(5) 0.0281(2) Uani 1 1 d .
C1 C 0.9616(4) 0.8357(2) 0.19702(18) 0.0282(7) Uani 1 1 d .
C2 C 0.9096(4) 0.8496(3) 0.2632(2) 0.0388(8) Uani 1 1 d .
C3 C 1.2611(4) 0.7189(2) -0.10213(18) 0.0257(7) Uani 1 1 d .
C4 C 1.3366(4) 0.6849(2) -0.15891(19) 0.0303(7) Uani 1 1 d .
C11 C 1.0291(4) 0.8123(2) 0.12007(17) 0.0246(7) Uani 1 1 d .
C12 C 1.0025(3) 0.7175(2) 0.10027(17) 0.0252(7) Uani 1 1 d .
N13 N 0.9116(3) 0.6488(2) 0.14860(15) 0.0315(6) Uani 1 1 d .
N14 N 1.0422(3) 0.59802(19) 0.01038(15) 0.0287(6) Uani 1 1 d .
C15 C 1.0755(3) 0.6886(2) 0.02368(17) 0.0228(7) Uani 1 1 d .
C16 C 1.1779(3) 0.7551(2) -0.03096(17) 0.0239(7) Uani 1 1 d .
C17 C 1.1984(3) 0.8519(2) -0.01255(17) 0.0225(7) Uani 1 1 d .
C18 C 1.2936(4) 0.9218(2) -0.06564(18) 0.0264(7) Uani 1 1 d .
H18 H 1.3451 0.9028 -0.1150 0.032 Uiso 1 1 calc R
C19 C 1.3155(4) 1.0167(2) -0.04934(18) 0.0262(7) Uani 1 1 d .
C20 C 1.4122(4) 1.0882(2) -0.10299(19) 0.0303(7) Uani 1 1 d .
H20 H 1.4653 1.0699 -0.1523 0.036 Uiso 1 1 calc R
C21 C 1.4302(4) 1.1812(3) -0.0854(2) 0.0360(8) Uani 1 1 d .
H21 H 1.4944 1.2275 -0.1225 0.043 Uiso 1 1 calc R
C22 C 1.3533(4) 1.2100(2) -0.0116(2) 0.0354(8) Uani 1 1 d .
H22 H 1.3679 1.2751 0.0007 0.042 Uiso 1 1 calc R
C23 C 1.2599(4) 1.1457(2) 0.0409(2) 0.0334(8) Uani 1 1 d .
H23 H 1.2078 1.1670 0.0893 0.040 Uiso 1 1 calc R
C24 C 1.2374(4) 1.0466(2) 0.02565(18) 0.0265(7) Uani 1 1 d .
C25 C 1.1447(4) 0.9784(2) 0.07881(18) 0.0267(7) Uani 1 1 d .
H25 H 1.0938 0.9983 0.1279 0.032 Uiso 1 1 calc R
C26 C 1.1223(3) 0.8808(2) 0.06334(17) 0.0235(7) Uani 1 1 d .
C41 C 0.9936(5) 0.7927(3) 0.4336(2) 0.0508(10) Uani 1 1 d .
H41 H 1.0741 0.8429 0.4325 0.061 Uiso 1 1 calc R
C42 C 1.0948(6) 0.6984(4) 0.4045(3) 0.0823(15) Uani 1 1 d .
H42A H 1.1426 0.7187 0.3488 0.123 Uiso 1 1 calc R
H42B H 1.0231 0.6444 0.4078 0.123 Uiso 1 1 calc R
H42C H 1.1847 0.6707 0.4380 0.123 Uiso 1 1 calc R
C43 C 0.9215(6) 0.7645(4) 0.5209(2) 0.0741(14) Uani 1 1 d .
H43A H 0.8578 0.8272 0.5388 0.111 Uiso 1 1 calc R
H43B H 1.0123 0.7374 0.5539 0.111 Uiso 1 1 calc R
H43C H 0.8481 0.7109 0.5262 0.111 Uiso 1 1 calc R
C44 C 0.6277(4) 0.8126(3) 0.3937(2) 0.0438(9) Uani 1 1 d .
H44 H 0.5955 0.8105 0.4525 0.053 Uiso 1 1 calc R
C45 C 0.6409(6) 0.7007(3) 0.3790(3) 0.0743(14) Uani 1 1 d .
H45A H 0.7293 0.6564 0.4076 0.111 Uiso 1 1 calc R
H45B H 0.6673 0.7002 0.3214 0.111 Uiso 1 1 calc R
H45C H 0.5348 0.6737 0.3984 0.111 Uiso 1 1 calc R
C46 C 0.4899(5) 0.8837(4) 0.3510(3) 0.0658(12) Uani 1 1 d .
H46A H 0.4830 0.9548 0.3619 0.099 Uiso 1 1 calc R
H46B H 0.3835 0.8570 0.3703 0.099 Uiso 1 1 calc R
H46C H 0.5146 0.8851 0.2931 0.099 Uiso 1 1 calc R
C47 C 0.8088(5) 1.0102(3) 0.3677(2) 0.0441(9) Uani 1 1 d .
H47 H 0.7211 1.0438 0.3324 0.053 Uiso 1 1 calc R
C48 C 0.9667(5) 1.0589(3) 0.3312(3) 0.0656(12) Uani 1 1 d .
H48A H 1.0032 1.0407 0.2781 0.098 Uiso 1 1 calc R
H48B H 1.0546 1.0320 0.3659 0.098 Uiso 1 1 calc R
H48C H 0.9432 1.1353 0.3262 0.098 Uiso 1 1 calc R
C49 C 0.7470(5) 1.0387(3) 0.4499(2) 0.0579(11) Uani 1 1 d .
H49A H 0.6451 1.0077 0.4718 0.087 Uiso 1 1 calc R
H49B H 0.7237 1.1151 0.4448 0.087 Uiso 1 1 calc R
H49C H 0.8326 1.0116 0.4859 0.087 Uiso 1 1 calc R
C51 C 1.5317(4) 0.4822(2) -0.19390(19) 0.0339(8) Uani 1 1 d .
H51 H 1.4363 0.4448 -0.1970 0.041 Uiso 1 1 calc R
C52 C 1.5596(4) 0.4626(3) -0.1061(2) 0.0430(9) Uani 1 1 d .
H52A H 1.4617 0.4948 -0.0752 0.065 Uiso 1 1 calc R
H52B H 1.6577 0.4935 -0.1008 0.065 Uiso 1 1 calc R
H52C H 1.5773 0.3870 -0.0860 0.065 Uiso 1 1 calc R
C53 C 1.6834(5) 0.4314(3) -0.2430(2) 0.0573(11) Uani 1 1 d .
H53A H 1.6639 0.4437 -0.2993 0.086 Uiso 1 1 calc R
H53B H 1.7011 0.3558 -0.2225 0.086 Uiso 1 1 calc R
H53C H 1.7822 0.4622 -0.2384 0.086 Uiso 1 1 calc R
C54 C 1.6547(4) 0.6990(2) -0.2676(2) 0.0377(8) Uani 1 1 d .
H54 H 1.7293 0.6671 -0.3105 0.045 Uiso 1 1 calc R
C55 C 1.7558(5) 0.6918(3) -0.1981(2) 0.0560(11) Uani 1 1 d .
H55A H 1.7915 0.6180 -0.1766 0.084 Uiso 1 1 calc R
H55B H 1.6868 0.7249 -0.1558 0.084 Uiso 1 1 calc R
H55C H 1.8538 0.7279 -0.2172 0.084 Uiso 1 1 calc R
C56 C 1.6010(5) 0.8139(3) -0.3022(3) 0.0589(11) Uani 1 1 d .
H56A H 1.5379 0.8182 -0.3473 0.088 Uiso 1 1 calc R
H56B H 1.6998 0.8495 -0.3207 0.088 Uiso 1 1 calc R
H56C H 1.5309 0.8478 -0.2607 0.088 Uiso 1 1 calc R
C57 C 1.3484(4) 0.6404(3) -0.32498(19) 0.0399(8) Uani 1 1 d .
H57 H 1.3073 0.7169 -0.3388 0.048 Uiso 1 1 calc R
C58 C 1.1941(5) 0.5841(3) -0.3039(2) 0.0557(11) Uani 1 1 d .
H58A H 1.1278 0.6059 -0.2562 0.083 Uiso 1 1 calc R
H58B H 1.2284 0.5082 -0.2931 0.083 Uiso 1 1 calc R
H58C H 1.1273 0.6021 -0.3488 0.083 Uiso 1 1 calc R
C59 C 1.4512(5) 0.6092(4) -0.4006(2) 0.0679(13) Uani 1 1 d .
H59A H 1.5492 0.6462 -0.4139 0.102 Uiso 1 1 calc R
H59B H 1.3833 0.6281 -0.4451 0.102 Uiso 1 1 calc R
H59C H 1.4869 0.5335 -0.3911 0.102 Uiso 1 1 calc R

loop_
_atom_site_aniso_label
_atom_site_aniso_U_11
_atom_site_aniso_U_22
_atom_site_aniso_U_33
_atom_site_aniso_U_23
_atom_site_aniso_U_13
_atom_site_aniso_U_12
Se1 0.03397(19) 0.0332(2) 0.0305(2) -0.00513(14) 0.00516(14) -0.01037(14)
Si1 0.0340(5) 0.0498(6) 0.0238(5) -0.0106(4) 0.0042(4) -0.0057(4)
Si2 0.0296(5) 0.0264(5) 0.0256(5) -0.0071(4) 0.0052(4) -0.0001(4)
C1 0.0281(17) 0.0341(18) 0.0230(18) -0.0081(14) 0.0028(14) -0.0072(14)
C2 0.0343(19) 0.046(2) 0.036(2) -0.0054(17) 0.0008(16) -0.0113(16)
C3 0.0255(16) 0.0239(16) 0.0273(18) -0.0035(14) -0.0012(14) -0.0047(13)
C4 0.0322(18) 0.0264(17) 0.0303(18) -0.0056(14) 0.0039(15) -0.0043(14)
C11 0.0205(15) 0.0335(18) 0.0197(16) -0.0073(13) -0.0009(13) -0.0011(13)
C12 0.0210(16) 0.0317(18) 0.0209(16) -0.0030(13) -0.0006(13) -0.0017(13)
N13 0.0315(15) 0.0369(16) 0.0250(15) -0.0065(12) 0.0025(12) -0.0058(12)
N14 0.0269(14) 0.0290(15) 0.0297(15) -0.0076(12) 0.0041(12) -0.0062(11)
C15 0.0200(15) 0.0248(16) 0.0231(16) -0.0073(13) -0.0013(13) 0.0010(13)
C16 0.0204(15) 0.0284(17) 0.0205(16) -0.0059(13) 0.0000(13) 0.0030(13)
C17 0.0169(15) 0.0261(16) 0.0223(16) -0.0031(13) -0.0024(12) 0.0017(12)
C18 0.0239(16) 0.0314(18) 0.0224(16) -0.0073(14) 0.0002(13) 0.0011(14)
C19 0.0218(16) 0.0301(18) 0.0254(17) -0.0033(14) -0.0050(13) 0.0004(13)
C20 0.0273(17) 0.0321(19) 0.0292(18) -0.0015(14) -0.0020(14) -0.0039(14)
C21 0.0305(18) 0.034(2) 0.040(2) 0.0016(16) -0.0035(16) -0.0053(15)
C22 0.0360(19) 0.0258(18) 0.047(2) -0.0102(16) -0.0085(17) -0.0030(15)
C23 0.0308(18) 0.0345(19) 0.037(2) -0.0133(16) -0.0069(15) 0.0005(15)
C24 0.0218(16) 0.0299(17) 0.0277(17) -0.0051(14) -0.0069(13) 0.0008(13)
C25 0.0245(16) 0.0334(18) 0.0225(16) -0.0114(14) 0.0007(13) -0.0002(14)
C26 0.0187(15) 0.0300(17) 0.0212(16) -0.0053(13) -0.0028(12) 0.0002(13)
C41 0.051(2) 0.064(3) 0.035(2) -0.0108(19) -0.0034(18) 0.002(2)
C42 0.079(3) 0.089(4) 0.069(3) -0.022(3) -0.010(3) 0.031(3)
C43 0.084(3) 0.091(4) 0.035(2) -0.004(2) -0.009(2) 0.015(3)
C44 0.041(2) 0.054(2) 0.035(2) -0.0083(17) 0.0046(17) -0.0107(18)
C45 0.069(3) 0.066(3) 0.093(4) -0.030(3) 0.019(3) -0.029(2)
C46 0.046(2) 0.091(3) 0.060(3) -0.003(2) -0.006(2) -0.019(2)
C47 0.043(2) 0.051(2) 0.039(2) -0.0133(18) -0.0007(17) -0.0051(18)
C48 0.074(3) 0.061(3) 0.066(3) -0.020(2) 0.013(2) -0.028(2)
C49 0.061(3) 0.059(3) 0.055(3) -0.026(2) 0.006(2) -0.006(2)
C51 0.0347(19) 0.0282(18) 0.038(2) -0.0062(15) -0.0048(16) -0.0011(14)
C52 0.045(2) 0.038(2) 0.044(2) 0.0028(17) -0.0120(18) -0.0069(17)
C53 0.060(3) 0.042(2) 0.062(3) -0.017(2) 0.003(2) 0.016(2)
C54 0.0365(19) 0.0336(19) 0.039(2) -0.0107(16) 0.0129(16) -0.0040(15)
C55 0.050(2) 0.060(3) 0.063(3) -0.019(2) 0.007(2) -0.027(2)
C56 0.054(2) 0.039(2) 0.076(3) -0.001(2) 0.015(2) -0.0140(19)
C57 0.045(2) 0.040(2) 0.0302(19) 0.0003(16) -0.0017(16) -0.0043(17)
C58 0.048(2) 0.075(3) 0.041(2) 0.005(2) -0.0137(19) -0.012(2)
C59 0.073(3) 0.103(4) 0.031(2) -0.018(2) -0.001(2) -0.020(3)

loop_
_atom_type_symbol
_atom_type_description
_atom_type_scat_dispersion_real
_atom_type_scat_dispersion_imag
_atom_type_scat_source
C C 0.0033 0.0016 'International Tables Vol C Tables 4.2.6.8 and 6.1.1.4'
H H 0.0000 0.0000 'International Tables Vol C Tables 4.2.6.8 and 6.1.1.4'
N N 0.0061 0.0033 'International Tables Vol C Tables 4.2.6.8 and 6.1.1.4'
Si Si 0.0817 0.0704 'International Tables Vol C Tables 4.2.6.8 and 6.1.1.4'
Se Se -0.0929 2.2259 'International Tables Vol C Tables 4.2.6.8 and 6.1.1.4'

loop_
_geom_angle_atom_site_label_1
_geom_angle_atom_site_label_2
_geom_angle_atom_site_label_3
_geom_angle
N13 Se1 N14 94.81(11)
C2 Si1 C44 107.48(16)
C2 Si1 C41 108.42(16)
C44 Si1 C41 112.49(18)
C2 Si1 C47 106.11(16)
C44 Si1 C47 111.73(16)
C41 Si1 C47 110.31(18)
C4 Si2 C54 106.59(14)
C4 Si2 C57 107.57(15)
C54 Si2 C57 110.03(15)
C4 Si2 C51 107.30(14)
C54 Si2 C51 112.87(15)
C57 Si2 C51 112.16(15)
C2 C1 C11 176.2(3)
C1 C2 Si1 177.6(3)
C4 C3 C16 176.3(3)
C3 C4 Si2 173.0(3)
C12 C11 C26 119.0(3)
C12 C11 C1 118.9(3)
C26 C11 C1 122.1(3)
N13 C12 C11 123.8(3)
N13 C12 C15 115.7(3)
C11 C12 C15 120.6(3)
C12 N13 Se1 106.8(2)
C15 N14 Se1 106.71(19)
N14 C15 C16 124.1(3)
N14 C15 C12 116.0(3)
C16 C15 C12 119.9(3)
C17 C16 C15 119.4(2)
C17 C16 C3 122.4(3)
C15 C16 C3 118.2(3)
C18 C17 C16 121.6(3)
C18 C17 C26 118.3(3)
C16 C17 C26 120.2(3)
C19 C18 C17 122.8(3)
C19 C18 H18 118.6
C17 C18 H18 118.6
C18 C19 C20 123.2(3)
C18 C19 C24 119.0(3)
C20 C19 C24 117.8(3)
C21 C20 C19 121.7(3)
C21 C20 H20 119.2
C19 C20 H20 119.2
C20 C21 C22 120.2(3)
C20 C21 H21 119.9
C22 C21 H21 119.9
C23 C22 C21 120.4(3)
C23 C22 H22 119.8
C21 C22 H22 119.8
C22 C23 C24 121.7(3)
C22 C23 H23 119.1
C24 C23 H23 119.1
C25 C24 C23 123.0(3)
C25 C24 C19 118.9(3)
C23 C24 C19 118.1(3)
C24 C25 C26 122.7(3)
C24 C25 H25 118.6
C26 C25 H25 118.6
C25 C26 C11 121.0(3)
C25 C26 C17 118.2(3)
C11 C26 C17 120.8(3)
C42 C41 C43 110.9(4)
C42 C41 Si1 114.4(3)
C43 C41 Si1 113.0(3)
C42 C41 H41 105.9
C43 C41 H41 105.9
Si1 C41 H41 105.9
C41 C42 H42A 109.5
C41 C42 H42B 109.5
H42A C42 H42B 109.5
C41 C42 H42C 109.5
H42A C42 H42C 109.5
H42B C42 H42C 109.5
C41 C43 H43A 109.5
C41 C43 H43B 109.5
H43A C43 H43B 109.5
C41 C43 H43C 109.5
H43A C43 H43C 109.5
H43B C43 H43C 109.5
C46 C44 C45 111.0(4)
C46 C44 Si1 112.1(3)
C45 C44 Si1 111.9(3)
C46 C44 H44 107.1
C45 C44 H44 107.1
Si1 C44 H44 107.1
C44 C45 H45A 109.5
C44 C45 H45B 109.5
H45A C45 H45B 109.5
C44 C45 H45C 109.5
H45A C45 H45C 109.5
H45B C45 H45C 109.5
C44 C46 H46A 109.5
C44 C46 H46B 109.5
H46A C46 H46B 109.5
C44 C46 H46C 109.5
H46A C46 H46C 109.5
H46B C46 H46C 109.5
C49 C47 C48 110.8(3)
C49 C47 Si1 113.7(3)
C48 C47 Si1 112.7(3)
C49 C47 H47 106.4
C48 C47 H47 106.4
Si1 C47 H47 106.4
C47 C48 H48A 109.5
C47 C48 H48B 109.5
H48A C48 H48B 109.5
C47 C48 H48C 109.5
H48A C48 H48C 109.5
H48B C48 H48C 109.5
C47 C49 H49A 109.5
C47 C49 H49B 109.5
H49A C49 H49B 109.5
C47 C49 H49C 109.5
H49A C49 H49C 109.5
H49B C49 H49C 109.5
C52 C51 C53 110.0(3)
C52 C51 Si2 114.2(2)
C53 C51 Si2 112.3(2)
C52 C51 H51 106.6
C53 C51 H51 106.6
Si2 C51 H51 106.6
C51 C52 H52A 109.5
C51 C52 H52B 109.5
H52A C52 H52B 109.5
C51 C52 H52C 109.5
H52A C52 H52C 109.5
H52B C52 H52C 109.5
C51 C53 H53A 109.5
C51 C53 H53B 109.5
H53A C53 H53B 109.5
C51 C53 H53C 109.5
H53A C53 H53C 109.5
H53B C53 H53C 109.5
C56 C54 C55 109.7(3)
C56 C54 Si2 111.5(2)
C55 C54 Si2 112.3(2)
C56 C54 H54 107.7
C55 C54 H54 107.7
Si2 C54 H54 107.7
C54 C55 H55A 109.5
C54 C55 H55B 109.5
H55A C55 H55B 109.5
C54 C55 H55C 109.5
H55A C55 H55C 109.5
H55B C55 H55C 109.5
C54 C56 H56A 109.5
C54 C56 H56B 109.5
H56A C56 H56B 109.5
C54 C56 H56C 109.5
H56A C56 H56C 109.5
H56B C56 H56C 109.5
C58 C57 C59 110.1(3)
C58 C57 Si2 112.7(2)
C59 C57 Si2 114.0(3)
C58 C57 H57 106.5
C59 C57 H57 106.5
Si2 C57 H57 106.5
C57 C58 H58A 109.5
C57 C58 H58B 109.5
H58A C58 H58B 109.5
C57 C58 H58C 109.5
H58A C58 H58C 109.5
H58B C58 H58C 109.5
C57 C59 H59A 109.5
C57 C59 H59B 109.5
H59A C59 H59B 109.5
C57 C59 H59C 109.5
H59A C59 H59C 109.5
H59B C59 H59C 109.5

loop_
_geom_bond_atom_site_label_1
_geom_bond_atom_site_label_2
_geom_bond_distance
Se1 N13 1.777(3)
Se1 N14 1.784(2)
Si1 C2 1.839(4)
Si1 C44 1.882(4)
Si1 C41 1.885(4)
Si1 C47 1.885(4)
Si2 C4 1.841(3)
Si2 C54 1.880(3)
Si2 C57 1.883(3)
Si2 C51 1.884(3)
C1 C2 1.192(4)
C1 C11 1.427(4)
C3 C4 1.200(4)
C3 C16 1.437(4)
C11 C12 1.411(4)
C11 C26 1.412(4)
C12 N13 1.339(4)
C12 C15 1.457(4)
N14 C15 1.331(4)
C15 C16 1.422(4)
C16 C17 1.410(4)
C17 C18 1.404(4)
C17 C26 1.453(4)
C18 C19 1.374(4)
C18 H18 0.9500
C19 C20 1.428(4)
C19 C24 1.449(4)
C20 C21 1.349(4)
C20 H20 0.9500
C21 C22 1.423(5)
C21 H21 0.9500
C22 C23 1.347(4)
C22 H22 0.9500
C23 C24 1.422(4)
C23 H23 0.9500
C24 C25 1.379(4)
C25 C26 1.405(4)
C25 H25 0.9500
C41 C42 1.507(5)
C41 C43 1.523(5)
C41 H41 1.0000
C42 H42A 0.9800
C42 H42B 0.9800
C42 H42C 0.9800
C43 H43A 0.9800
C43 H43B 0.9800
C43 H43C 0.9800
C44 C46 1.523(5)
C44 C45 1.525(5)
C44 H44 1.0000
C45 H45A 0.9800
C45 H45B 0.9800
C45 H45C 0.9800
C46 H46A 0.9800
C46 H46B 0.9800
C46 H46C 0.9800
C47 C49 1.524(5)
C47 C48 1.531(5)
C47 H47 1.0000
C48 H48A 0.9800
C48 H48B 0.9800
C48 H48C 0.9800
C49 H49A 0.9800
C49 H49B 0.9800
C49 H49C 0.9800
C51 C52 1.520(4)
C51 C53 1.534(5)
C51 H51 1.0000
C52 H52A 0.9800
C52 H52B 0.9800
C52 H52C 0.9800
C53 H53A 0.9800
C53 H53B 0.9800
C53 H53C 0.9800
C54 C56 1.528(5)
C54 C55 1.528(5)
C54 H54 1.0000
C55 H55A 0.9800
C55 H55B 0.9800
C55 H55C 0.9800
C56 H56A 0.9800
C56 H56B 0.9800
C56 H56C 0.9800
C57 C58 1.528(5)
C57 C59 1.530(5)
C57 H57 1.0000
C58 H58A 0.9800
C58 H58B 0.9800
C58 H58C 0.9800
C59 H59A 0.9800
C59 H59B 0.9800
C59 H59C 0.9800

loop_
_cod_related_entry_id
_cod_related_entry_database
_cod_related_entry_code
1 ChemSpider 30652110
